data_5000423
loop_
_publ_author_name
'Shoemaker, David P.'
'Donohue, Jerry'
'Schomaker, Verner'
'Corey, Robert B.'

_publ_section_title
;
 The Crystal Structure of L~s~-Threonine
;
_journal_issue 6
_journal_name_full 'Journal of the American Chemical Society'
_journal_page_first 2328
_journal_page_last 2349
_journal_paper_doi 10.1021/ja01162a002
_journal_volume 72
_journal_year 1950
_chemical_formula_sum 'C4 H9 N O3'
_chemical_name_common L~s~-Threonine
_space_group_IT_number 19
_symmetry_cell_setting orthorhombic
_symmetry_Int_Tables_number 19
_symmetry_space_group_name_Hall 'P 2ac 2ab'
_symmetry_space_group_name_H-M 'P 21 21 21'
_cell_angle_alpha 90
_cell_angle_beta 90
_cell_angle_gamma 90
_cell_formula_units_Z 4
_cell_length_a 13.611(20)
_cell_length_b 7.738(8)
_cell_length_c 5.142(5)
_cod_duplicate_entry 5000016
_cod_original_formula_sum 'C4 H9 N1 O3'
_cod_database_code 5000423

loop_
_symmetry_equiv_pos_site_id
_symmetry_equiv_pos_as_xyz
1 x,y,z
2 1/2+x,1/2-y,-z
3 -x,1/2+y,1/2-z
4 1/2-x,-y,1/2+z

loop_
_atom_site_label
_atom_site_type_symbol
_atom_site_fract_x
_atom_site_fract_y
_atom_site_fract_z
_atom_site_attached_hydrogens
C1 C 0.49560 0.18360 0.29840 0
C2 C 0.39900 0.10740 0.39080 1
C3 C 0.31780 0.24360 0.43100 1
C4 C 0.29050 0.33460 0.18250 3
N1 N 0.41310 0.01390 0.64150 2
O1 O 0.55760 0.21680 0.46680 0
O2 O 0.50260 0.21130 0.05900 1
O3 O 0.23660 0.14680 0.52740 1

loop_
_atom_type_symbol
_atom_type_radius_bond
C 0.68
N 0.68
O 0.68
